data_4309522
loop_
_publ_author_name
'Haijun Yao'
'Matthew L. Kuhlman'
'Thomas B. Rauchfuss'
'Scott R. Wilson'

_publ_contact_author_email rauchfuz@uiuc.edu
_publ_contact_author_fax '1  217 244 8068'
_publ_contact_author_phone '1  217 333 5070'
_publ_section_title
;
Organo-Tricyanoborates as Tectons: Illustrative Coordination Polymers
Based on Copper(I) Derivatives
;
_journal_name_full 'Inorganic Chemistry'
_journal_page_first 6256
_journal_page_last 6264
_journal_paper_doi 10.1021/ic0506153
_journal_volume 44
_journal_year 2005
_chemical_formula_moiety 'C13 H20 B N4 Cu, C2 H3 N'
_chemical_formula_sum 'C15 H23 B Cu N5'
_chemical_formula_weight 347.73
_chemical_name_systematic
; 
? 
;
_space_group_IT_number 12
_symmetry_cell_setting monoclinic
_symmetry_space_group_name_Hall '-C 2y'
_symmetry_space_group_name_H-M 'C 1 2/m 1'
_atom_sites_solution_hydrogens geom
_atom_sites_solution_primary direct
_atom_sites_solution_secondary difmap
_audit_creation_method SHELXL-97
_audit_update_record
; 
2004-09-14   text and data added, srw 
;
_cell_angle_alpha 90.00
_cell_angle_beta 106.493(5)
_cell_angle_gamma 90.00
_cell_formula_units_Z 4
_cell_length_a 12.874(4)
_cell_length_b 7.821(3)
_cell_length_c 21.225(7)
_cell_measurement_reflns_used 940
_cell_measurement_temperature 193(2)
_cell_measurement_theta_max 21.7
_cell_measurement_theta_min 3.2
_cell_volume 2049.2(12)
_computing_cell_refinement 'SAINT V6.22 (Bruker, 2001)'
_computing_data_collection 'SMART V5.625 (Bruker, 2001)'
_computing_data_reduction 'SAINT V6.22 (Bruker, 2001)'
_computing_molecular_graphics 'SHELXTL V6.10 (Bruker, 2001)'
_computing_publication_material 'CIFTAB (Sheldrick, 2001)'
_computing_structure_refinement 'SHELXTL V6.10 (Bruker, 2001)'
_computing_structure_solution 'SHELXTL V6.10 (Bruker, 2001)'
_diffrn_ambient_temperature 193(2)
_diffrn_measured_fraction_theta_full 0.996
_diffrn_measured_fraction_theta_max 0.996
_diffrn_measurement_device 'Siemens Platform/CCD'
_diffrn_measurement_method 'profile data from \w scans'
_diffrn_radiation_monochromator graphite
_diffrn_radiation_source 'normal-focus sealed tube'
_diffrn_radiation_type MoK\a
_diffrn_radiation_wavelength 0.71073
_diffrn_radiation_wavelength_id octB(CN)3Cu(MeCN)
_diffrn_reflns_av_R_equivalents 0.0939
_diffrn_reflns_av_sigmaI/netI 0.0866
_diffrn_reflns_limit_h_max 15
_diffrn_reflns_limit_h_min -15
_diffrn_reflns_limit_k_max 9
_diffrn_reflns_limit_k_min -9
_diffrn_reflns_limit_l_max 25
_diffrn_reflns_limit_l_min -25
_diffrn_reflns_number 8122
_diffrn_reflns_theta_full 25.38
_diffrn_reflns_theta_max 25.37
_diffrn_reflns_theta_min 3.00
_diffrn_standards_decay_% 3.3
_diffrn_standards_interval_time 263
_diffrn_standards_number 59
_exptl_absorpt_coefficient_mu 1.068
_exptl_absorpt_correction_T_max 0.9894
_exptl_absorpt_correction_T_min 0.6711
_exptl_absorpt_correction_type integration
_exptl_absorpt_process_details '(Bruker, 2001)'
_exptl_crystal_colour colorless
_exptl_crystal_density_diffrn 1.127
_exptl_crystal_density_meas ?
_exptl_crystal_description platy
_exptl_crystal_F_000 728
_exptl_crystal_id octB(CN)3Cu(MeCN)
_exptl_crystal_preparation
; 
The data crystal was mounted using oil (Parantone-N, Exxon) to a 
0.4 mm cryo-loop (Hampton Research) with the (1 -1 0) scattering 
planes roughly normal to the spindle axis. 
;
_exptl_crystal_size_max 0.48
_exptl_crystal_size_mid 0.46
_exptl_crystal_size_min 0.01
_refine_diff_density_max 0.525
_refine_diff_density_min -0.258
_refine_diff_density_rms 0.074
_refine_ls_extinction_method none
_refine_ls_goodness_of_fit_ref 0.969
_refine_ls_hydrogen_treatment noref
_refine_ls_matrix_type full
_refine_ls_number_parameters 215
_refine_ls_number_reflns 2020
_refine_ls_number_restraints 178
_refine_ls_restrained_S_all 0.936
_refine_ls_R_factor_all 0.0860
_refine_ls_R_factor_gt 0.0492
_refine_ls_shift/su_max 0.013
_refine_ls_shift/su_mean 0.000
_refine_ls_structure_factor_coef Fsqd
_refine_ls_weighting_details 'calc w=1/[\s^2^(Fo^2^)+(0.0553P)^2^+0.0000P] where P=(Fo^2^+2Fc^2^)/3'
_refine_ls_weighting_scheme calc
_refine_ls_wR_factor_gt 0.0996
_refine_ls_wR_factor_ref 0.1095
_reflns_number_gt 1358
_reflns_number_total 2020
_reflns_threshold_expression >2sigma(I)
_cod_data_source_file ic0506153si20050421_113346.cif
_cod_data_source_block octB(CN)3Cu(MeCN)
_cod_depositor_comments
;
The following automatic conversions were performed:
'_symmetry_cell_setting' value 'Monoclinic' changed to 'monoclinic'
according to '/home/saulius/struct/CIF-dictionaries/cif_core.dic'
dictionary named 'cif_core.dic' version 2.4.1 from 2010-06-29.

Automatic conversion script
Id: cif_fix_enum 1527 2010-12-29 10:47:43Z saulius 
;
_cod_original_cell_volume 2049.3(12)
_cod_original_sg_symbol_Hall '-C 2y '
_cod_original_sg_symbol_H-M 'C 2/m '
_cod_database_code 4309522

loop_
_publ_contact_author
; 
Thomas B. Rauchfuss 
University of Illinois at Urbana-Champaign 
Department of Chemistry 
505 South Mathews Avenue 
Urbana, Illinois  61801 
USA 
;

loop_
_symmetry_equiv_pos_as_xyz
'x, y, z'
'-x, y, -z'
'x+1/2, y+1/2, z'
'-x+1/2, y+1/2, -z'
'-x, -y, -z'
'x, -y, z'
'-x+1/2, -y+1/2, -z'
'x+1/2, -y+1/2, z'

loop_
_atom_site_label
_atom_site_type_symbol
_atom_site_fract_x
_atom_site_fract_y
_atom_site_fract_z
_atom_site_U_iso_or_equiv
_atom_site_adp_type
_atom_site_occupancy
_atom_site_symmetry_multiplicity
_atom_site_calc_flag
_atom_site_refinement_flags
_atom_site_disorder_assembly
_atom_site_disorder_group
B1 B 0.4351(3) 0.0000 0.2482(2) 0.0354(11) Uani 1 2 d S . .
C1 C 0.4574(3) 0.0000 0.32643(18) 0.0393(10) Uani 1 2 d S . .
H1A H 0.5007 -0.1023 0.3450 0.047 Uiso 0.50 1 calc PR . .
H1B H 0.5007 0.1023 0.3450 0.047 Uiso 0.50 1 calc PR . .
C2 C 0.3528(3) 0.0000 0.34718(19) 0.0452(11) Uani 1 2 d S . .
H2A H 0.3097 -0.1022 0.3284 0.054 Uiso 0.50 1 calc PR . .
H2B H 0.3097 0.1022 0.3284 0.054 Uiso 0.50 1 calc PR . .
C3 C 0.3712(3) 0.0000 0.42172(19) 0.0513(12) Uani 1 2 d S . .
H3A H 0.4141 -0.1022 0.4406 0.062 Uiso 0.50 1 calc PR . .
H3B H 0.4141 0.1022 0.4406 0.062 Uiso 0.50 1 calc PR . .
C4 C 0.2672(3) 0.0000 0.4417(2) 0.0523(12) Uani 1 2 d S . .
H4A H 0.2242 -0.1022 0.4228 0.063 Uiso 0.50 1 calc PR . .
H4B H 0.2242 0.1022 0.4228 0.063 Uiso 0.50 1 calc PR . .
C5 C 0.2856(3) 0.0000 0.51621(19) 0.0548(13) Uani 1 2 d S . .
H5A H 0.3283 0.1023 0.5353 0.066 Uiso 0.50 1 calc PR . .
H5B H 0.3283 -0.1023 0.5353 0.066 Uiso 0.50 1 calc PR . .
C6 C 0.1791(3) 0.0000 0.5351(2) 0.0500(12) Uani 1 2 d S . .
H6A H 0.1365 0.1022 0.5158 0.060 Uiso 0.50 1 calc PR . .
H6B H 0.1365 -0.1022 0.5158 0.060 Uiso 0.50 1 calc PR . .
C7 C 0.1949(4) 0.0000 0.6090(2) 0.0617(14) Uani 1 2 d S . .
H7A H 0.2375 -0.1022 0.6283 0.074 Uiso 0.50 1 calc PR . .
H7B H 0.2375 0.1022 0.6283 0.074 Uiso 0.50 1 calc PR . .
C8 C 0.0893(4) 0.0000 0.6279(2) 0.0691(15) Uani 1 2 d S . .
H8A H 0.1053 0.0000 0.6759 0.104 Uiso 1 2 calc SR . .
H8B H 0.0473 -0.1023 0.6100 0.104 Uiso 0.50 1 calc PR . .
H8C H 0.0473 0.1023 0.6100 0.104 Uiso 0.50 1 calc PR . .
C9 C 0.5419(3) 0.0000 0.22540(17) 0.0254(8) Uani 1 2 d S . .
N1 N 0.6173(3) 0.0000 0.20651(16) 0.0420(9) Uani 1 2 d S A .
C10 C 0.37033(19) 0.1626(3) 0.21652(12) 0.0263(6) Uani 1 1 d . . .
N2 N 0.32518(18) 0.2867(3) 0.19649(11) 0.0444(6) Uani 1 1 d . . .
Cu1 Cu 0.74201(4) 0.0000 0.16943(2) 0.03958(17) Uani 1 2 d S . .
C11 C 0.6506(5) 0.0483(13) 0.0169(3) 0.078(2) Uani 0.351(5) 1 d PGU A 1
C12 C 0.6126(9) 0.0901(14) -0.0514(3) 0.092(3) Uani 0.351(5) 1 d PGU A 1
H12A H 0.5978 -0.0153 -0.0774 0.138 Uiso 0.351(5) 1 d PG A 1
H12B H 0.6680 0.1567 -0.0640 0.138 Uiso 0.351(5) 1 d PG A 1
H12C H 0.5460 0.1577 -0.0596 0.138 Uiso 0.351(5) 1 d PG A 1
N3 N 0.6808(7) 0.015(2) 0.0713(3) 0.0691(19) Uani 0.351(5) 1 d PGU A 1
C13 C 0.4794(10) 0.5853(19) 0.0761(7) 0.135(3) Uani 0.2354(1) 1 d PGU B 1
C14 C 0.5453(16) 0.476(3) 0.1256(9) 0.138(3) Uani 0.2354(1) 1 d PGU B 1
H14A H 0.5552 0.5285 0.1689 0.207 Uiso 0.2354(1) 1 d PG B 1
H14B H 0.6161 0.4609 0.1176 0.207 Uiso 0.2354(1) 1 d PG B 1
H14C H 0.5099 0.3650 0.1242 0.207 Uiso 0.2354(1) 1 d PG B 1
N5 N 0.4268(13) 0.672(2) 0.0366(9) 0.143(4) Uani 0.2354(1) 1 d PGU B 1
C15 C 0.6031(11) 0.471(3) 0.0879(9) 0.137(3) Uani 0.1772(2) 1 d PGU C 2
C16 C 0.571(2) 0.492(8) 0.1465(11) 0.137(3) Uani 0.1772(2) 1 d PGU C 2
H16A H 0.5795 0.6122 0.1602 0.205 Uiso 0.1772(2) 1 d PG C 2
H16B H 0.6160 0.4201 0.1814 0.205 Uiso 0.1772(2) 1 d PG C 2
H16C H 0.4946 0.4588 0.1381 0.205 Uiso 0.1772(2) 1 d PG C 2
N6 N 0.6289(15) 0.454(3) 0.0411(10) 0.147(5) Uani 0.1772(2) 1 d PGU C 2
C17 C 0.6949(12) 0.019(6) 0.0180(7) 0.078(3) Uani 0.149(5) 1 d PGU A 2
C18 C 0.6890(18) 0.041(5) -0.0499(7) 0.083(3) Uani 0.149(5) 1 d PGU A 2
H18A H 0.6180 0.0027 -0.0772 0.124 Uiso 0.149(5) 1 d PG A 2
H18B H 0.7461 -0.0262 -0.0603 0.124 Uiso 0.149(5) 1 d PG A 2
H18C H 0.6987 0.1624 -0.0586 0.124 Uiso 0.149(5) 1 d PG A 2
N7 N 0.6997(18) 0.002(11) 0.0720(8) 0.071(3) Uani 0.149(5) 1 d PGU A 2
C19 C 0.534(3) 0.602(6) 0.112(2) 0.137(3) Uani 0.0873(2) 1 d PGU D 3
C20 C 0.571(5) 0.508(11) 0.172(3) 0.136(4) Uani 0.0873(2) 1 d PGU D 3
H20A H 0.6189 0.4155 0.1665 0.204 Uiso 0.0873(2) 1 d PG D 3
H20B H 0.5088 0.4603 0.1838 0.204 Uiso 0.0873(2) 1 d PG D 3
H20C H 0.6112 0.5848 0.2073 0.204 Uiso 0.0873(2) 1 d PG D 3
N8 N 0.505(4) 0.677(7) 0.064(2) 0.140(4) Uani 0.0873(2) 1 d PGU D 3

loop_
_atom_site_aniso_label
_atom_site_aniso_U_11
_atom_site_aniso_U_22
_atom_site_aniso_U_33
_atom_site_aniso_U_23
_atom_site_aniso_U_13
_atom_site_aniso_U_12
B1 0.036(2) 0.030(3) 0.046(3) 0.000 0.022(2) 0.000
C1 0.044(2) 0.040(2) 0.038(2) 0.000 0.0187(19) 0.000
C2 0.053(2) 0.053(3) 0.036(2) 0.000 0.023(2) 0.000
C3 0.062(3) 0.055(3) 0.042(3) 0.000 0.024(2) 0.000
C4 0.065(3) 0.056(3) 0.044(3) 0.000 0.028(2) 0.000
C5 0.061(3) 0.069(3) 0.041(3) 0.000 0.025(2) 0.000
C6 0.066(3) 0.053(3) 0.041(3) 0.000 0.032(2) 0.000
C7 0.095(4) 0.058(3) 0.042(3) 0.000 0.034(3) 0.000
C8 0.106(4) 0.069(3) 0.051(3) 0.000 0.052(3) 0.000
C9 0.0288(19) 0.0202(19) 0.029(2) 0.000 0.0118(16) 0.000
N1 0.044(2) 0.0303(19) 0.052(2) 0.000 0.0134(18) 0.000
C10 0.0268(13) 0.0205(14) 0.0353(15) -0.0009(12) 0.0145(12) 0.0018(12)
N2 0.0420(14) 0.0498(17) 0.0475(15) -0.0092(12) 0.0224(12) -0.0069(12)
Cu1 0.0405(3) 0.0405(3) 0.0402(3) 0.000 0.0155(2) 0.000
C11 0.067(4) 0.119(5) 0.045(3) 0.016(4) 0.009(3) -0.008(4)
C12 0.078(5) 0.139(6) 0.048(4) 0.024(4) 0.001(4) -0.004(5)
N3 0.064(4) 0.099(4) 0.044(3) 0.016(5) 0.016(3) -0.010(5)
C13 0.112(5) 0.133(5) 0.174(5) 0.041(5) 0.063(5) 0.065(5)
C14 0.111(5) 0.132(5) 0.180(5) 0.042(5) 0.056(4) 0.061(5)
N5 0.125(7) 0.137(7) 0.177(7) 0.038(6) 0.057(6) 0.064(6)
C15 0.110(5) 0.131(6) 0.179(5) 0.043(6) 0.054(5) 0.058(5)
C16 0.108(5) 0.129(5) 0.180(5) 0.043(5) 0.052(5) 0.061(5)
N6 0.126(8) 0.142(10) 0.175(8) 0.043(9) 0.049(7) 0.047(9)
C17 0.069(5) 0.117(5) 0.045(4) 0.019(5) 0.011(4) -0.009(5)
C18 0.075(6) 0.127(6) 0.043(4) 0.022(5) 0.012(5) -0.005(6)
N7 0.062(5) 0.105(5) 0.045(4) 0.017(6) 0.014(4) -0.009(6)
C19 0.112(5) 0.131(5) 0.179(5) 0.041(4) 0.057(4) 0.062(5)
C20 0.107(6) 0.128(6) 0.181(6) 0.041(6) 0.055(6) 0.062(6)
N8 0.118(6) 0.134(6) 0.178(6) 0.038(5) 0.056(6) 0.064(6)

loop_
_atom_type_symbol
_atom_type_description
_atom_type_scat_dispersion_real
_atom_type_scat_dispersion_imag
_atom_type_scat_source
C C 0.0033 0.0016 'International Tables Vol C Tables 4.2.6.8 and 6.1.1.4'
H H 0.0000 0.0000 'International Tables Vol C Tables 4.2.6.8 and 6.1.1.4'
B B 0.0013 0.0007 'International Tables Vol C Tables 4.2.6.8 and 6.1.1.4'
N N 0.0061 0.0033 'International Tables Vol C Tables 4.2.6.8 and 6.1.1.4'
Cu Cu 0.3201 1.2651 'International Tables Vol C Tables 4.2.6.8 and 6.1.1.4'

loop_
_exptl_crystal_face_index_h
_exptl_crystal_face_index_k
_exptl_crystal_face_index_l
_exptl_crystal_face_perp_dist
0.00 0.00 1.00 0.0050
0.00 0.00 -1.00 0.0050
-1.00 -1.00 -1.00 0.2300
1.00 1.00 1.00 0.2300
1.00 -1.00 0.00 0.2400
-1.00 1.00 0.00 0.2400
2.00 0.00 -1.00 0.2600

loop_
_geom_angle_atom_site_label_1
_geom_angle_atom_site_label_2
_geom_angle_atom_site_label_3
_geom_angle
_geom_angle_site_symmetry_1
_geom_angle_site_symmetry_3
_geom_angle_publ_flag
C10 B1 C10 108.8(3) . 6 ?
C10 B1 C9 105.8(2) . . ?
C10 B1 C9 105.8(2) 6 . ?
C10 B1 C1 111.3(2) . . ?
C10 B1 C1 111.3(2) 6 . ?
C9 B1 C1 113.6(3) . . ?
C2 C1 B1 112.6(3) . . ?
C2 C1 H1A 109.1 . . ?
B1 C1 H1A 109.1 . . ?
C2 C1 H1B 109.1 . . ?
B1 C1 H1B 109.1 . . ?
H1A C1 H1B 107.8 . . ?
C1 C2 C3 114.0(3) . . ?
C1 C2 H2A 108.8 . . ?
C3 C2 H2A 108.8 . . ?
C1 C2 H2B 108.8 . . ?
C3 C2 H2B 108.8 . . ?
H2A C2 H2B 107.7 . . ?
C4 C3 C2 113.5(3) . . ?
C4 C3 H3A 108.9 . . ?
C2 C3 H3A 108.9 . . ?
C4 C3 H3B 108.9 . . ?
C2 C3 H3B 108.9 . . ?
H3A C3 H3B 107.7 . . ?
C3 C4 C5 113.6(3) . . ?
C3 C4 H4A 108.9 . . ?
C5 C4 H4A 108.9 . . ?
C3 C4 H4B 108.9 . . ?
C5 C4 H4B 108.9 . . ?
H4A C4 H4B 107.7 . . ?
C4 C5 C6 112.5(3) . . ?
C4 C5 H5A 109.1 . . ?
C6 C5 H5A 109.1 . . ?
C4 C5 H5B 109.1 . . ?
C6 C5 H5B 109.1 . . ?
H5A C5 H5B 107.8 . . ?
C7 C6 C5 113.7(4) . . ?
C7 C6 H6A 108.8 . . ?
C5 C6 H6A 108.8 . . ?
C7 C6 H6B 108.8 . . ?
C5 C6 H6B 108.8 . . ?
H6A C6 H6B 107.7 . . ?
C8 C7 C6 113.8(4) . . ?
C8 C7 H7A 108.8 . . ?
C6 C7 H7A 108.8 . . ?
C8 C7 H7B 108.8 . . ?
C6 C7 H7B 108.8 . . ?
H7A C7 H7B 107.7 . . ?
C7 C8 H8A 109.5 . . ?
C7 C8 H8B 109.5 . . ?
H8A C8 H8B 109.5 . . ?
C7 C8 H8C 109.5 . . ?
H8A C8 H8C 109.5 . . ?
H8B C8 H8C 109.5 . . ?
N1 C9 B1 177.5(4) . . ?
C9 N1 Cu1 177.1(3) . . ?
N2 C10 B1 176.2(3) . . ?
C10 N2 Cu1 174.5(2) . 3_455 ?
N2 Cu1 N2 115.05(13) 8 3_545 ?
N2 Cu1 N1 108.55(8) 8 . ?
N2 Cu1 N1 108.55(8) 3_545 . ?
N2 Cu1 N7 105(2) 8 . ?
N2 Cu1 N7 106(2) 3_545 . ?
N1 Cu1 N7 113.6(7) . . ?
N2 Cu1 N7 106(2) 8 6 ?
N2 Cu1 N7 105(2) 3_545 6 ?
N1 Cu1 N7 113.6(7) . 6 ?
N7 Cu1 N7 1(5) . 6 ?
N2 Cu1 N3 111.8(5) 8 6 ?
N2 Cu1 N3 105.8(5) 3_545 6 ?
N1 Cu1 N3 106.8(4) . 6 ?
N7 Cu1 N3 7.8(13) . 6 ?
N7 Cu1 N3 7.5(15) 6 6 ?
N2 Cu1 N3 105.8(4) 8 . ?
N2 Cu1 N3 111.8(4) 3_545 . ?
N1 Cu1 N3 106.8(3) . . ?
N7 Cu1 N3 7.5(14) . . ?
N7 Cu1 N3 7.8(12) 6 . ?
N3 Cu1 N3 6.7(9) 6 . ?
N3 C11 C12 180.0 . . ?
C11 C12 H12A 109.5 . . ?
C11 C12 H12B 109.5 . . ?
H12A C12 H12C 109.5 . . ?
C11 C12 H12C 109.5 . . ?
H12A C12 H12C 109.5 . . ?
H12B C12 H12C 109.5 . . ?
C11 N3 Cu1 169.8(9) . . ?
N5 C13 C14 180.0 . . ?
C13 C14 H14A 109.5 . . ?
C13 C14 H14B 109.5 . . ?
H14A C14 H14B 109.5 . . ?
C13 C14 H14C 109.5 . . ?
H14A C14 H14C 109.5 . . ?
H14B C14 H14C 109.5 . . ?
N6 C15 C16 180.0 . . ?
C15 C16 H16A 109.5 . . ?
C15 C16 H16B 109.5 . . ?
H16A C16 H16B 109.5 . . ?
C15 C16 H16C 109.5 . . ?
H16A C16 H16C 109.5 . . ?
H16B C16 H16C 109.5 . . ?
N7 C17 C18 180.0 . . ?
C17 C18 H18A 109.5 . . ?
C17 C18 H18B 109.5 . . ?
H18A C18 H18B 109.5 . . ?
C17 C18 H18C 109.5 . . ?
H18A C18 H18C 109.5 . . ?
H18B C18 H18C 109.5 . . ?
C17 N7 Cu1 166(2) . . ?
N8 C19 C20 180.00(9) . . ?
C19 C20 H20A 109.5 . . ?
C19 C20 H20B 109.5 . . ?
H20A C20 H20B 109.5 . . ?
C19 C20 H20C 109.5 . . ?
H20A C20 H20C 109.5 . . ?
H20B C20 H20C 109.5 . . ?

loop_
_geom_bond_atom_site_label_1
_geom_bond_atom_site_label_2
_geom_bond_distance
_geom_bond_site_symmetry_2
_geom_bond_publ_flag
B1 C10 1.564(4) . ?
B1 C10 1.564(4) 6 ?
B1 C9 1.582(5) . ?
B1 C1 1.603(6) . ?
C1 C2 1.532(5) . ?
C1 H1A 0.9900 . ?
C1 H1B 0.9900 . ?
C2 C3 1.532(5) . ?
C2 H2A 0.9900 . ?
C2 H2B 0.9900 . ?
C3 C4 1.514(6) . ?
C3 H3A 0.9900 . ?
C3 H3B 0.9900 . ?
C4 C5 1.531(5) . ?
C4 H4A 0.9900 . ?
C4 H4B 0.9900 . ?
C5 C6 1.533(6) . ?
C5 H5A 0.9900 . ?
C5 H5B 0.9900 . ?
C6 C7 1.524(5) . ?
C6 H6A 0.9900 . ?
C6 H6B 0.9900 . ?
C7 C8 1.523(6) . ?
C7 H7A 0.9900 . ?
C7 H7B 0.9900 . ?
C8 H8A 0.9800 . ?
C8 H8B 0.9800 . ?
C8 H8C 0.9800 . ?
C9 N1 1.150(4) . ?
N1 Cu1 1.979(4) . ?
C10 N2 1.149(3) . ?
N2 Cu1 1.978(3) 3_455 ?
Cu1 N2 1.977(3) 8 ?
Cu1 N2 1.977(3) 3_545 ?
Cu1 N7 1.983(15) . ?
Cu1 N7 1.983(16) 6 ?
Cu1 N3 2.009(7) 6 ?
Cu1 N3 2.009(6) . ?
C11 N3 1.1401 . ?
C11 C12 1.4300 . ?
C12 H12A 0.9800 . ?
C12 H12B 0.9799 . ?
C12 H12C 0.9801 . ?
C13 N5 1.1398 . ?
C13 C14 1.4301 . ?
C14 H14A 0.9801 . ?
C14 H14B 0.9800 . ?
C14 H14C 0.9800 . ?
C15 N6 1.1401 . ?
C15 C16 1.4299 . ?
C16 H16A 0.9800 . ?
C16 H16B 0.9800 . ?
C16 H16C 0.9800 . ?
C17 N7 1.1401 . ?
C17 C18 1.4300 . ?
C18 H18A 0.9800 . ?
C18 H18B 0.9800 . ?
C18 H18C 0.9800 . ?
C19 N8 1.1401 . ?
C19 C20 1.4300 . ?
C20 H20A 0.9800 . ?
C20 H20B 0.9800 . ?
C20 H20C 0.9801 . ?
